data_4037753
loop_
_publ_author_name
'Hu, Sha'
'Wang, Jiaqi'
'Huang, Guanxin'
'Zhu, Kejie'
'Chen, Fener'

_publ_section_title
;
 Organocatalytic Asymmetric Domino oxa-Michael-Mannich-[1,3]-Amino
 Rearrangement Reaction of N-Tosylsalicylimines to \a,\b-Unsaturated
 Aldehydes by Diarylprolinol Silyl Ethers.
;
_journal_name_full 'The Journal of organic chemistry'
_journal_paper_doi 10.1021/acs.joc.9b02939
_journal_year 2019
_chemical_formula_sum 'C23 H18 Br N O3 S'
_chemical_formula_weight 468.35
_space_group_crystal_system orthorhombic
_space_group_IT_number 18
_space_group_name_Hall 'P 2 2ab'
_space_group_name_H-M_alt 'P 21 21 2'
_atom_sites_solution_hydrogens geom
_audit_creation_method SHELXL-2016/6
_cell_angle_alpha 90
_cell_angle_beta 90
_cell_angle_gamma 90
_cell_formula_units_Z 4
_cell_length_a 18.9348(6)
_cell_length_b 20.2930(6)
_cell_length_c 5.3935(2)
_cell_measurement_reflns_used 9831
_cell_measurement_temperature 173(2)
_cell_measurement_theta_max 58.07
_cell_measurement_theta_min 3.79
_cell_volume 2072.42(12)
_computing_cell_refinement 'Bruker SAINT'
_computing_data_collection 'Bruker APEX2'
_computing_data_reduction 'Bruker SAINT'
_computing_molecular_graphics 'Bruker SHELXTL'
_computing_publication_material 'Bruker SHELXTL'
_computing_structure_refinement 'SHELXL-2016/6 (Sheldrick, 2016)'
_computing_structure_solution 'SHELXT 2014/5 (Sheldrick, 2014)'
_diffrn_ambient_temperature 173(2)
_diffrn_measured_fraction_theta_full 0.997
_diffrn_measured_fraction_theta_max 0.998
_diffrn_measurement_device_type 'Bruker APEX-II CCD'
_diffrn_measurement_method '\f and \w scans'
_diffrn_radiation_type GaK\a
_diffrn_radiation_wavelength 1.34138
_diffrn_reflns_av_R_equivalents 0.0383
_diffrn_reflns_av_unetI/netI 0.0192
_diffrn_reflns_Laue_measured_fraction_full 0.997
_diffrn_reflns_Laue_measured_fraction_max 0.998
_diffrn_reflns_limit_h_max 23
_diffrn_reflns_limit_h_min -23
_diffrn_reflns_limit_k_max 25
_diffrn_reflns_limit_k_min -25
_diffrn_reflns_limit_l_max 6
_diffrn_reflns_limit_l_min -6
_diffrn_reflns_number 40366
_diffrn_reflns_point_group_measured_fraction_full 0.998
_diffrn_reflns_point_group_measured_fraction_max 0.999
_diffrn_reflns_theta_full 53.594
_diffrn_reflns_theta_max 58.066
_diffrn_reflns_theta_min 4.301
_exptl_absorpt_coefficient_mu 2.538
_exptl_absorpt_correction_T_max 0.751
_exptl_absorpt_correction_T_min 0.629
_exptl_absorpt_correction_type multi-scan
_exptl_absorpt_process_details sadabs
_exptl_crystal_colour yellow
_exptl_crystal_density_diffrn 1.501
_exptl_crystal_description rod
_exptl_crystal_F_000 952
_exptl_crystal_size_max 0.120
_exptl_crystal_size_mid 0.050
_exptl_crystal_size_min 0.040
_refine_diff_density_max 0.232
_refine_diff_density_min -0.284
_refine_diff_density_rms 0.036
_refine_ls_abs_structure_details
; 
 Flack x determined using 1791 quotients [(I+)-(I-)]/[(I+)+(I-)] 
 (Parsons, Flack and Wagner, Acta Cryst. B69 (2013) 249-259). 
;
_refine_ls_abs_structure_Flack 0.001(5)
_refine_ls_extinction_method none
_refine_ls_goodness_of_fit_ref 1.079
_refine_ls_hydrogen_treatment constr
_refine_ls_matrix_type full
_refine_ls_number_parameters 263
_refine_ls_number_reflns 4389
_refine_ls_number_restraints 0
_refine_ls_restrained_S_all 1.079
_refine_ls_R_factor_all 0.0198
_refine_ls_R_factor_gt 0.0194
_refine_ls_shift/su_max 0.000
_refine_ls_shift/su_mean 0.000
_refine_ls_structure_factor_coef Fsqd
_refine_ls_weighting_details 'w=1/[\s^2^(Fo^2^)+(0.0280P)^2^+0.3312P] where P=(Fo^2^+2Fc^2^)/3'
_refine_ls_weighting_scheme calc
_refine_ls_wR_factor_gt 0.0521
_refine_ls_wR_factor_ref 0.0523
_reflns_Friedel_coverage 0.720
_reflns_Friedel_fraction_full 1.000
_reflns_Friedel_fraction_max 1.000
_reflns_number_gt 4318
_reflns_number_total 4389
_reflns_threshold_expression 'I > 2\s(I)'
_cod_data_source_file jo9b02939_si_001.cif
_cod_data_source_block ga_90827aa_a
_cod_database_code 4037753
_shelx_shelxl_version_number 2016/6
_shelx_space_group_comment
; 
The symmetry employed for this shelxl refinement is uniquely defined 
by the following loop, which should always be used as a source of 
symmetry information in preference to the above space-group names. 
They are only intended as comments. 
;
_shelx_estimated_absorpt_t_min 0.750
_shelx_estimated_absorpt_t_max 0.905

loop_
_space_group_symop_operation_xyz
'x, y, z'
'-x, -y, z'
'-x+1/2, y+1/2, -z'
'x+1/2, -y+1/2, -z'

loop_
_atom_site_label
_atom_site_type_symbol
_atom_site_fract_x
_atom_site_fract_y
_atom_site_fract_z
_atom_site_U_iso_or_equiv
_atom_site_adp_type
_atom_site_occupancy
_atom_site_site_symmetry_order
_atom_site_calc_flag
_atom_site_refinement_flags_posn
_atom_site_refinement_flags_adp
Br1 Br 0.62182(2) 0.09918(2) -0.27939(5) 0.04442(9) Uani 1 1 d . .
S1 S 0.37501(3) 0.50256(2) 0.64657(9) 0.02577(10) Uani 1 1 d . .
O1 O 0.46519(7) 0.24331(6) 0.2927(3) 0.0255(3) Uani 1 1 d . .
O2 O 0.41864(8) 0.55039(7) 0.5232(3) 0.0342(3) Uani 1 1 d . .
O3 O 0.38213(10) 0.49561(9) 0.9100(3) 0.0411(4) Uani 1 1 d . .
N1 N 0.38506(9) 0.42734(7) 0.5280(3) 0.0255(3) Uani 1 1 d . .
C16 C 0.42904(10) 0.42329(9) 0.3479(4) 0.0228(4) Uani 1 1 d . .
H16 H 0.450040 0.462604 0.286967 0.027 Uiso 1 1 calc R U
C4 C 0.52105(9) 0.29917(9) -0.0503(4) 0.0230(4) Uani 1 1 d . .
C9 C 0.50558(10) 0.24165(9) 0.0844(4) 0.0225(4) Uani 1 1 d . .
C1 C 0.41456(10) 0.29754(8) 0.3143(4) 0.0236(4) Uani 1 1 d . .
H1 H 0.401890 0.301985 0.493477 0.028 Uiso 1 1 calc R U
C10 C 0.34810(10) 0.27911(9) 0.1754(4) 0.0234(4) Uani 1 1 d . .
C8 C 0.53613(10) 0.18182(9) 0.0207(4) 0.0274(4) Uani 1 1 d . .
H8 H 0.527647 0.143266 0.116124 0.033 Uiso 1 1 calc R U
C2 C 0.44792(9) 0.36136(8) 0.2338(4) 0.0226(4) Uani 1 1 d . .
C6 C 0.59362(11) 0.23517(10) -0.3292(4) 0.0304(4) Uani 1 1 d . .
H6 H 0.622697 0.232181 -0.472326 0.036 Uiso 1 1 calc R U
C22 C 0.23400(11) 0.50072(10) 0.7449(4) 0.0322(4) Uani 1 1 d . .
H22 H 0.245586 0.474592 0.885250 0.039 Uiso 1 1 calc R U
C3 C 0.49610(10) 0.36102(9) 0.0500(4) 0.0238(4) Uani 1 1 d . .
H3 H 0.513695 0.401454 -0.013745 0.029 Uiso 1 1 calc R U
C7 C 0.57948(10) 0.18011(9) -0.1868(4) 0.0288(4) Uani 1 1 d . .
C20 C 0.14683(11) 0.55745(11) 0.4945(5) 0.0357(5) Uani 1 1 d . .
C17 C 0.28603(10) 0.52131(9) 0.5820(4) 0.0245(4) Uani 1 1 d . .
C15 C 0.31138(10) 0.22304(9) 0.2517(5) 0.0310(4) Uani 1 1 d . .
H15 H 0.327487 0.198831 0.391480 0.037 Uiso 1 1 calc R U
C5 C 0.56440(10) 0.29470(10) -0.2584(4) 0.0279(4) Uani 1 1 d . .
H5 H 0.574026 0.333145 -0.353019 0.033 Uiso 1 1 calc R U
C21 C 0.16466(12) 0.51898(11) 0.6990(5) 0.0384(5) Uani 1 1 d . .
H21 H 0.128557 0.504961 0.809330 0.046 Uiso 1 1 calc R U
C18 C 0.27001(12) 0.55886(10) 0.3748(4) 0.0312(4) Uani 1 1 d . .
H18 H 0.306063 0.572234 0.263096 0.037 Uiso 1 1 calc R U
C11 C 0.32299(11) 0.31441(10) -0.0272(4) 0.0298(4) Uani 1 1 d . .
H11 H 0.347178 0.352860 -0.080880 0.036 Uiso 1 1 calc R U
C19 C 0.20004(12) 0.57653(11) 0.3341(5) 0.0369(5) Uani 1 1 d . .
H19 H 0.188485 0.602302 0.192723 0.044 Uiso 1 1 calc R U
C12 C 0.26242(12) 0.29358(12) -0.1519(5) 0.0367(5) Uani 1 1 d . .
H12 H 0.245225 0.318106 -0.289203 0.044 Uiso 1 1 calc R U
C14 C 0.25164(12) 0.20238(11) 0.1254(5) 0.0381(5) Uani 1 1 d . .
H14 H 0.227283 0.163905 0.177824 0.046 Uiso 1 1 calc R U
C13 C 0.22746(12) 0.23750(12) -0.0762(5) 0.0383(5) Uani 1 1 d . .
H13 H 0.186656 0.223037 -0.163104 0.046 Uiso 1 1 calc R U
C23 C 0.07136(13) 0.57771(14) 0.4475(7) 0.0556(8) Uani 1 1 d . .
H23A H 0.067843 0.625883 0.450640 0.083 Uiso 1 1 calc R U
H23B H 0.040884 0.559046 0.576512 0.083 Uiso 1 1 calc R U
H23C H 0.056315 0.561360 0.284914 0.083 Uiso 1 1 calc R U

loop_
_atom_site_aniso_label
_atom_site_aniso_U_11
_atom_site_aniso_U_22
_atom_site_aniso_U_33
_atom_site_aniso_U_23
_atom_site_aniso_U_13
_atom_site_aniso_U_12
Br1 0.04255(14) 0.02914(12) 0.06158(17) -0.01309(11) 0.00580(13) 0.01071(9)
S1 0.0301(2) 0.0213(2) 0.0259(2) -0.00567(17) -0.00363(19) 0.00327(19)
O1 0.0283(6) 0.0193(6) 0.0290(8) 0.0049(6) 0.0027(6) 0.0050(5)
O2 0.0320(7) 0.0213(6) 0.0494(10) -0.0089(7) 0.0023(7) -0.0025(6)
O3 0.0505(10) 0.0462(9) 0.0267(8) -0.0092(7) -0.0114(7) 0.0148(9)
N1 0.0317(8) 0.0177(7) 0.0271(8) -0.0013(6) -0.0013(7) 0.0035(6)
C16 0.0248(8) 0.0187(8) 0.0250(9) -0.0013(7) -0.0055(7) 0.0003(6)
C4 0.0229(8) 0.0200(8) 0.0262(10) 0.0004(8) -0.0031(7) 0.0003(7)
C9 0.0216(8) 0.0214(9) 0.0245(10) 0.0003(7) -0.0028(7) 0.0007(7)
C1 0.0285(9) 0.0175(8) 0.0247(10) 0.0009(7) 0.0027(7) 0.0051(7)
C10 0.0246(8) 0.0197(8) 0.0258(10) -0.0021(7) 0.0056(7) 0.0024(6)
C8 0.0272(9) 0.0196(8) 0.0354(11) -0.0003(8) -0.0019(8) 0.0010(7)
C2 0.0250(8) 0.0184(7) 0.0244(10) -0.0003(7) -0.0031(8) 0.0011(6)
C6 0.0296(9) 0.0336(10) 0.0279(11) -0.0048(9) 0.0006(8) 0.0031(8)
C22 0.0386(10) 0.0269(9) 0.0310(11) -0.0013(9) 0.0024(9) -0.0028(8)
C3 0.0256(9) 0.0188(8) 0.0271(10) 0.0012(7) -0.0019(8) -0.0007(7)
C7 0.0250(9) 0.0247(9) 0.0365(11) -0.0080(8) -0.0051(8) 0.0048(7)
C20 0.0313(10) 0.0274(10) 0.0486(14) -0.0168(10) -0.0053(10) 0.0028(8)
C17 0.0299(9) 0.0185(8) 0.0250(10) -0.0063(7) -0.0004(8) 0.0018(7)
C15 0.0306(9) 0.0257(9) 0.0367(12) 0.0061(9) 0.0021(9) -0.0001(7)
C5 0.0281(9) 0.0276(8) 0.0281(10) 0.0018(8) 0.0002(9) 0.0006(7)
C21 0.0331(10) 0.0369(11) 0.0452(14) -0.0080(10) 0.0070(10) -0.0061(9)
C18 0.0357(10) 0.0295(10) 0.0285(11) 0.0007(9) 0.0006(9) 0.0052(8)
C11 0.0308(10) 0.0295(10) 0.0292(11) 0.0039(9) 0.0015(8) -0.0032(8)
C19 0.0431(12) 0.0317(10) 0.0360(13) -0.0039(10) -0.0092(10) 0.0105(9)
C12 0.0345(11) 0.0426(12) 0.0329(13) 0.0057(10) -0.0050(9) -0.0015(9)
C14 0.0319(10) 0.0288(10) 0.0535(15) 0.0041(10) 0.0043(10) -0.0078(9)
C13 0.0273(10) 0.0426(12) 0.0449(14) -0.0043(11) -0.0014(10) -0.0061(9)
C23 0.0331(12) 0.0486(15) 0.085(2) -0.0181(15) -0.0088(14) 0.0081(11)

loop_
_atom_type_symbol
_atom_type_description
_atom_type_scat_dispersion_real
_atom_type_scat_dispersion_imag
_atom_type_scat_source
C C 0.0137 0.0067 'International Tables Vol C Tables 4.2.6.8 and 6.1.1.4'
H H 0.0000 0.0000 'International Tables Vol C Tables 4.2.6.8 and 6.1.1.4'
Br Br -0.9338 1.0006 'International Tables Vol C Tables 4.2.6.8 and 6.1.1.4'
O O 0.0389 0.0241 'International Tables Vol C Tables 4.2.6.8 and 6.1.1.4'
S S 0.2925 0.4295 'International Tables Vol C Tables 4.2.6.8 and 6.1.1.4'
N N 0.0241 0.0134 'International Tables Vol C Tables 4.2.6.8 and 6.1.1.4'

loop_
_geom_angle_atom_site_label_1
_geom_angle_atom_site_label_2
_geom_angle_atom_site_label_3
_geom_angle
O3 S1 O2 118.09(12)
O3 S1 N1 106.22(10)
O2 S1 N1 112.05(9)
O3 S1 C17 107.88(11)
O2 S1 C17 108.18(9)
N1 S1 C17 103.36(9)
C9 O1 C1 116.92(14)
C16 N1 S1 115.07(14)
N1 C16 C2 122.63(17)
N1 C16 H16 118.7
C2 C16 H16 118.7
C5 C4 C9 119.01(18)
C5 C4 C3 123.39(18)
C9 C4 C3 117.34(17)
O1 C9 C8 117.42(17)
O1 C9 C4 121.58(16)
C8 C9 C4 120.77(18)
O1 C1 C2 110.43(14)
O1 C1 C10 108.66(14)
C2 C1 C10 114.80(16)
O1 C1 H1 107.6
C2 C1 H1 107.6
C10 C1 H1 107.6
C11 C10 C15 118.79(19)
C11 C10 C1 123.14(17)
C15 C10 C1 118.05(18)
C9 C8 C7 117.88(18)
C9 C8 H8 121.1
C7 C8 H8 121.1
C3 C2 C16 119.04(17)
C3 C2 C1 119.47(16)
C16 C2 C1 121.48(17)
C7 C6 C5 118.38(19)
C7 C6 H6 120.8
C5 C6 H6 120.8
C17 C22 C21 118.7(2)
C17 C22 H22 120.7
C21 C22 H22 120.7
C2 C3 C4 120.06(17)
C2 C3 H3 120.0
C4 C3 H3 120.0
C6 C7 C8 122.84(18)
C6 C7 Br1 118.19(16)
C8 C7 Br1 118.97(15)
C19 C20 C21 118.4(2)
C19 C20 C23 120.6(3)
C21 C20 C23 121.0(2)
C22 C17 C18 121.45(19)
C22 C17 S1 119.32(16)
C18 C17 S1 119.17(16)
C14 C15 C10 120.5(2)
C14 C15 H15 119.7
C10 C15 H15 119.7
C6 C5 C4 121.02(19)
C6 C5 H5 119.5
C4 C5 H5 119.5
C22 C21 C20 121.4(2)
C22 C21 H21 119.3
C20 C21 H21 119.3
C17 C18 C19 118.5(2)
C17 C18 H18 120.7
C19 C18 H18 120.7
C10 C11 C12 120.25(19)
C10 C11 H11 119.9
C12 C11 H11 119.9
C20 C19 C18 121.5(2)
C20 C19 H19 119.2
C18 C19 H19 119.2
C13 C12 C11 120.2(2)
C13 C12 H12 119.9
C11 C12 H12 119.9
C13 C14 C15 120.2(2)
C13 C14 H14 119.9
C15 C14 H14 119.9
C14 C13 C12 120.1(2)
C14 C13 H13 120.0
C12 C13 H13 120.0
C20 C23 H23A 109.5
C20 C23 H23B 109.5
H23A C23 H23B 109.5
C20 C23 H23C 109.5
H23A C23 H23C 109.5
H23B C23 H23C 109.5

loop_
_geom_bond_atom_site_label_1
_geom_bond_atom_site_label_2
_geom_bond_distance
Br1 C7 1.8944(19)
S1 O3 1.4341(16)
S1 O2 1.4377(16)
S1 N1 1.6661(16)
S1 C17 1.762(2)
O1 C9 1.359(2)
O1 C1 1.464(2)
N1 C16 1.282(3)
C16 C2 1.444(2)
C16 H16 0.9500
C4 C5 1.393(3)
C4 C9 1.406(3)
C4 C3 1.446(3)
C9 C8 1.388(3)
C1 C2 1.505(2)
C1 C10 1.511(3)
C1 H1 1.0000
C10 C11 1.390(3)
C10 C15 1.396(3)
C8 C7 1.389(3)
C8 H8 0.9500
C2 C3 1.347(3)
C6 C7 1.382(3)
C6 C5 1.383(3)
C6 H6 0.9500
C22 C17 1.385(3)
C22 C21 1.387(3)
C22 H22 0.9500
C3 H3 0.9500
C20 C19 1.383(4)
C20 C21 1.393(4)
C20 C23 1.508(3)
C17 C18 1.386(3)
C15 C14 1.386(3)
C15 H15 0.9500
C5 H5 0.9500
C21 H21 0.9500
C18 C19 1.390(3)
C18 H18 0.9500
C11 C12 1.395(3)
C11 H11 0.9500
C19 H19 0.9500
C12 C13 1.378(3)
C12 H12 0.9500
C14 C13 1.378(4)
C14 H14 0.9500
C13 H13 0.9500
C23 H23A 0.9800
C23 H23B 0.9800
C23 H23C 0.9800

loop_
_geom_torsion_atom_site_label_1
_geom_torsion_atom_site_label_2
_geom_torsion_atom_site_label_3
_geom_torsion_atom_site_label_4
_geom_torsion
O3 S1 N1 C16 -130.52(16)
O2 S1 N1 C16 -0.20(18)
C17 S1 N1 C16 116.05(15)
S1 N1 C16 C2 175.71(15)
C1 O1 C9 C8 -159.53(17)
C1 O1 C9 C4 25.8(2)
C5 C4 C9 O1 178.19(17)
C3 C4 C9 O1 3.9(3)
C5 C4 C9 C8 3.7(3)
C3 C4 C9 C8 -170.57(18)
C9 O1 C1 C2 -43.0(2)
C9 O1 C1 C10 83.74(18)
O1 C1 C10 C11 -118.1(2)
C2 C1 C10 C11 6.1(3)
O1 C1 C10 C15 60.3(2)
C2 C1 C10 C15 -175.46(17)
O1 C9 C8 C7 -177.79(17)
C4 C9 C8 C7 -3.1(3)
N1 C16 C2 C3 -178.10(18)
N1 C16 C2 C1 2.4(3)
O1 C1 C2 C3 33.9(2)
C10 C1 C2 C3 -89.4(2)
O1 C1 C2 C16 -146.67(17)
C10 C1 C2 C16 90.1(2)
C16 C2 C3 C4 173.87(17)
C1 C2 C3 C4 -6.6(3)
C5 C4 C3 C2 172.35(19)
C9 C4 C3 C2 -13.6(3)
C5 C6 C7 C8 1.4(3)
C5 C6 C7 Br1 -178.24(15)
C9 C8 C7 C6 0.5(3)
C9 C8 C7 Br1 -179.83(15)
C21 C22 C17 C18 -0.7(3)
C21 C22 C17 S1 176.43(16)
O3 S1 C17 C22 -26.62(19)
O2 S1 C17 C22 -155.43(16)
N1 S1 C17 C22 85.61(17)
O3 S1 C17 C18 150.56(17)
O2 S1 C17 C18 21.74(19)
N1 S1 C17 C18 -97.21(17)
C11 C10 C15 C14 1.0(3)
C1 C10 C15 C14 -177.52(19)
C7 C6 C5 C4 -0.8(3)
C9 C4 C5 C6 -1.7(3)
C3 C4 C5 C6 172.20(19)
C17 C22 C21 C20 -0.2(3)
C19 C20 C21 C22 0.9(3)
C23 C20 C21 C22 -179.3(2)
C22 C17 C18 C19 0.8(3)
S1 C17 C18 C19 -176.28(17)
C15 C10 C11 C12 -0.4(3)
C1 C10 C11 C12 178.04(19)
C21 C20 C19 C18 -0.8(3)
C23 C20 C19 C18 179.5(2)
C17 C18 C19 C20 -0.1(3)
C10 C11 C12 C13 -0.6(3)
C10 C15 C14 C13 -0.6(3)
C15 C14 C13 C12 -0.4(4)
C11 C12 C13 C14 1.0(4)
